data_4318546
loop_
_publ_author_name
'Robert T. Stibrany'
'Ronald Fikar'
'Mark Brader'
'Marc N. Potenza'
'Joseph A. Potenza'
'Harvey J. Schugar'

_publ_section_title
;
 Charge-Transfer Spectra of Structurally Characterized Mixed-Valence
 Thiolate-Bridged Cu(I)/Cu(II) Cluster Complexes
;
_journal_name_full 'Inorganic Chemistry'
_journal_page_first 5203
_journal_page_last 5215
_journal_paper_doi 10.1021/ic020156v
_journal_volume 41
_journal_year 2002
_chemical_formula_moiety 'C14 H28 Cu N2 S2'
_chemical_formula_sum 'C14 H28 Cu N2 S2'
_chemical_formula_weight 352.06
_chemical_name_common rac-2
_space_group_IT_number 14
_symmetry_cell_setting monoclinic
_symmetry_space_group_name_Hall '-P 2ybc'
_symmetry_space_group_name_H-M 'P 1 21/c 1'
_atom_sites_solution_hydrogens geom
_atom_sites_solution_primary direct
_atom_sites_solution_secondary difmap
_audit_creation_method SHELXL-97
_cell_angle_alpha 90.00
_cell_angle_beta 94.240(10)
_cell_angle_gamma 90.00
_cell_formula_units_Z 4
_cell_length_a 10.162(2)
_cell_length_b 16.221(3)
_cell_length_c 10.3320(10)
_cell_measurement_reflns_used 25
_cell_measurement_temperature 297(1)
_cell_measurement_theta_max 18
_cell_measurement_theta_min 12
_cell_volume 1698.4(5)
_computing_cell_refinement 'CAD4 (Enraf Nonius, 1985'
_computing_data_collection 'CAD4 (Enraf Nonius, 1985'
_computing_data_reduction 'local programs'
_computing_molecular_graphics 'ORTEPIII (Burnett & Johnson, 1976) and ORTEP32 (Farrugia, 1997)'
_computing_publication_material 'SHELXL-97/2 (Sheldrick,1997)'
_computing_structure_refinement 'SHELXL-97 (Sheldrick, 1997)'
_computing_structure_solution 'SHELXS-97 (Sheldrick, 1990)'
_diffrn_ambient_temperature 297(1)
_diffrn_measured_fraction_theta_full 1.000
_diffrn_measured_fraction_theta_max 1.000
_diffrn_measurement_device_type 'Nonius CAD4'
_diffrn_measurement_method 'scintillation counter'
_diffrn_radiation_monochromator graphite
_diffrn_radiation_source 'fine-focus sealed tube'
_diffrn_radiation_type MoK\a
_diffrn_radiation_wavelength 0.71073
_diffrn_reflns_av_R_equivalents 0.0130
_diffrn_reflns_av_sigmaI/netI 0.0272
_diffrn_reflns_limit_h_max 12
_diffrn_reflns_limit_h_min -12
_diffrn_reflns_limit_k_max 19
_diffrn_reflns_limit_k_min 0
_diffrn_reflns_limit_l_max 11
_diffrn_reflns_limit_l_min 0
_diffrn_reflns_number 3229
_diffrn_reflns_theta_full 24.97
_diffrn_reflns_theta_max 24.97
_diffrn_reflns_theta_min 2.01
_diffrn_standards_interval_count 300
_diffrn_standards_number 3
_exptl_absorpt_coefficient_mu 1.522
_exptl_absorpt_correction_T_max 1.00
_exptl_absorpt_correction_T_min 0.956
_exptl_absorpt_correction_type empirical
_exptl_absorpt_process_details PSICALC
_exptl_crystal_colour black
_exptl_crystal_density_diffrn 1.377
_exptl_crystal_density_meas 1.37(1)
_exptl_crystal_density_method floatation
_exptl_crystal_description 'cleaved block'
_exptl_crystal_F_000 748
_exptl_crystal_size_max 0.35
_exptl_crystal_size_mid 0.22
_exptl_crystal_size_min 0.18
_refine_diff_density_max 0.334
_refine_diff_density_min -0.267
_refine_diff_density_rms 0.062
_refine_ls_extinction_coef 0.0102(7)
_refine_ls_extinction_expression Fc^*^=kFc[1+0.001xFc^2^\l^3^/sin(2\q)]^-1/4^
_refine_ls_extinction_method SHELXL
_refine_ls_goodness_of_fit_ref 1.000
_refine_ls_hydrogen_treatment mixed
_refine_ls_matrix_type full
_refine_ls_number_parameters 285
_refine_ls_number_reflns 2983
_refine_ls_number_restraints 0
_refine_ls_restrained_S_all 1.000
_refine_ls_R_factor_all 0.0374
_refine_ls_R_factor_gt 0.0293
_refine_ls_shift/su_max 0.006
_refine_ls_shift/su_mean 0.001
_refine_ls_structure_factor_coef Fsqd
_refine_ls_weighting_details 'calc w=1/[\s^2^(Fo^2^)+(0.0490P)^2^+0.2280P] where P=(Fo^2^+2Fc^2^)/3'
_refine_ls_weighting_scheme calc
_refine_ls_wR_factor_gt 0.0741
_refine_ls_wR_factor_ref 0.0773
_reflns_number_gt 2511
_reflns_number_total 2983
_reflns_threshold_expression >2sigma(I)
_cod_data_source_file ic020156v_1.cif
_cod_data_source_block rac-2
_cod_depositor_comments
;
The following automatic conversions were performed:

'_symmetry_cell_setting' value 'Monoclinic' changed to 'monoclinic'
according to the built-in table from CIF Core dictionary named
'cif_core.dic' version 2.4.1 from 2010-06-29.

Automatic conversion script
Id: cif_fix_values 1646 2011-03-28 12:23:43Z adriana 

The following automatic conversions were performed:

data name '_atom_site_symetry_multiplicity' was replaced with
'_atom_site_symmetry_multiplicity' as specified in the replacement
file 'data/replacement-values/replacement_tags.lst'.

Automatic conversion script
Id: cif_correct_tags 9268 2022-04-12 08:56:07Z antanas 
;
_cod_database_code 4318546

loop_
_symmetry_equiv_pos_as_xyz
'x, y, z'
'x, -y+1/2, z+1/2'
'-x, -y, -z'
'-x, y-1/2, -z-1/2'

loop_
_atom_site_label
_atom_site_type_symbol
_atom_site_fract_x
_atom_site_fract_y
_atom_site_fract_z
_atom_site_U_iso_or_equiv
_atom_site_adp_type
_atom_site_occupancy
_atom_site_symmetry_multiplicity
_atom_site_calc_flag
_atom_site_refinement_flags
_atom_site_disorder_assembly
_atom_site_disorder_group
Cu Cu 0.95523(3) 0.630104(17) 1.00172(3) 0.03169(12) Uani 1 1 d . . .
S2 S 1.17205(6) 0.64450(4) 0.98786(6) 0.03815(17) Uani 1 1 d . . .
S1 S 0.86021(6) 0.65270(4) 0.80315(6) 0.04115(18) Uani 1 1 d . . .
N2 N 0.98080(19) 0.64751(13) 1.19828(19) 0.0326(4) Uani 1 1 d . . .
N1 N 0.79236(19) 0.56440(13) 1.04399(18) 0.0335(4) Uani 1 1 d . . .
H2N H 0.948(2) 0.6894(16) 1.214(2) 0.032(7) Uiso 1 1 d . . .
H1N H 0.820(2) 0.5104(17) 1.039(3) 0.047(7) Uiso 1 1 d . . .
H22 H 0.683(3) 0.519(2) 0.876(3) 0.076(10) Uiso 1 1 d . . .
H21 H 0.596(3) 0.574(2) 0.987(2) 0.066(9) Uiso 1 1 d . . .
H31 H 0.731(2) 0.6314(13) 1.186(2) 0.023(6) Uiso 1 1 d . . .
H71 H 0.858(2) 0.6464(15) 1.413(2) 0.027(6) Uiso 1 1 d . . .
H81 H 0.945(2) 0.5318(15) 1.244(2) 0.031(6) Uiso 1 1 d . . .
H51 H 0.613(2) 0.4837(17) 1.412(3) 0.045(7) Uiso 1 1 d . . .
H41 H 0.712(2) 0.4675(16) 1.222(2) 0.029(6) Uiso 1 1 d . . .
H91 H 1.133(2) 0.6764(16) 1.328(2) 0.043(7) Uiso 1 1 d . . .
H122 H 0.718(3) 0.7321(19) 1.008(3) 0.063(9) Uiso 1 1 d . . .
H131 H 1.192(3) 0.808(2) 1.225(3) 0.066(9) Uiso 1 1 d . . .
H121 H 0.651(3) 0.773(2) 0.865(3) 0.073(10) Uiso 1 1 d . . .
H123 H 0.556(3) 0.716(2) 0.952(3) 0.072(9) Uiso 1 1 d . . .
H132 H 1.085(3) 0.795(2) 1.114(3) 0.074(10) Uiso 1 1 d . . .
H141 H 1.370(3) 0.620(2) 1.217(3) 0.073(11) Uiso 1 1 d . . .
H92 H 1.147(2) 0.5909(16) 1.252(2) 0.039(7) Uiso 1 1 d . . .
H61 H 0.794(3) 0.5351(17) 1.539(3) 0.052(8) Uiso 1 1 d . . .
H72 H 0.972(3) 0.5966(18) 1.445(3) 0.054(8) Uiso 1 1 d . . .
H133 H 1.235(3) 0.809(2) 1.083(3) 0.076(10) Uiso 1 1 d . . .
H52 H 0.617(3) 0.578(2) 1.392(3) 0.071(10) Uiso 1 1 d . . .
H142 H 1.372(3) 0.699(2) 1.278(3) 0.082(11) Uiso 1 1 d . . .
H62 H 0.837(3) 0.475(2) 1.448(3) 0.058(9) Uiso 1 1 d . . .
H42 H 0.593(3) 0.5158(16) 1.186(3) 0.047(7) Uiso 1 1 d . . .
H143 H 1.413(3) 0.702(2) 1.127(3) 0.078(10) Uiso 1 1 d . . .
H111 H 0.619(3) 0.577(2) 0.692(3) 0.068(10) Uiso 1 1 d . . .
H112 H 0.603(3) 0.683(2) 0.681(3) 0.069(9) Uiso 1 1 d . . .
H113 H 0.506(3) 0.6302(17) 0.758(3) 0.061(9) Uiso 1 1 d . . .
C1 C 0.6898(2) 0.64416(15) 0.8544(2) 0.0390(6) Uani 1 1 d . . .
C2 C 0.6817(3) 0.56964(17) 0.9434(3) 0.0430(6) Uani 1 1 d . . .
C3 C 0.7668(2) 0.58004(15) 1.1815(2) 0.0329(5) Uani 1 1 d . . .
C4 C 0.6771(3) 0.51586(18) 1.2375(3) 0.0431(6) Uani 1 1 d . . .
C5 C 0.6651(3) 0.5281(2) 1.3818(3) 0.0488(7) Uani 1 1 d . . .
C6 C 0.8003(3) 0.5284(2) 1.4547(3) 0.0516(7) Uani 1 1 d . . .
C7 C 0.8891(3) 0.59413(18) 1.4020(2) 0.0412(6) Uani 1 1 d . . .
C8 C 0.9015(2) 0.58332(14) 1.2578(2) 0.0315(5) Uani 1 1 d . . .
C9 C 1.1215(2) 0.64769(18) 1.2452(2) 0.0402(6) Uani 1 1 d . . .
C10 C 1.2072(2) 0.68996(15) 1.1501(2) 0.0378(5) Uani 1 1 d . . .
C11 C 0.5940(3) 0.6336(2) 0.7356(3) 0.0573(8) Uani 1 1 d . . .
C12 C 0.6533(3) 0.72264(18) 0.9264(3) 0.0544(7) Uani 1 1 d . . .
C13 C 1.1797(4) 0.78226(18) 1.1419(3) 0.0552(8) Uani 1 1 d . . .
C14 C 1.3522(3) 0.6755(2) 1.1944(3) 0.0590(8) Uani 1 1 d . . .

loop_
_atom_site_aniso_label
_atom_site_aniso_U_11
_atom_site_aniso_U_22
_atom_site_aniso_U_33
_atom_site_aniso_U_23
_atom_site_aniso_U_13
_atom_site_aniso_U_12
Cu 0.03282(18) 0.03108(18) 0.03128(18) -0.00010(11) 0.00316(12) -0.00266(11)
S2 0.0366(3) 0.0405(4) 0.0382(3) -0.0074(3) 0.0087(3) -0.0035(2)
S1 0.0395(3) 0.0507(4) 0.0335(3) 0.0060(3) 0.0040(3) -0.0053(3)
N2 0.0332(11) 0.0301(11) 0.0346(11) -0.0023(9) 0.0037(8) 0.0016(9)
N1 0.0363(10) 0.0326(11) 0.0314(10) 0.0039(8) 0.0016(8) -0.0044(9)
C1 0.0358(13) 0.0390(14) 0.0418(14) 0.0075(11) 0.0004(11) -0.0059(10)
C2 0.0437(14) 0.0402(14) 0.0443(15) 0.0014(11) -0.0013(12) -0.0096(11)
C3 0.0361(12) 0.0278(12) 0.0351(12) 0.0014(10) 0.0044(10) 0.0007(10)
C4 0.0440(15) 0.0423(16) 0.0438(15) 0.0046(12) 0.0082(12) -0.0079(13)
C5 0.0512(16) 0.0518(17) 0.0453(16) 0.0022(13) 0.0160(13) -0.0090(14)
C6 0.0674(19) 0.0542(18) 0.0341(15) 0.0093(13) 0.0091(13) -0.0039(15)
C7 0.0439(15) 0.0471(16) 0.0325(13) 0.0014(11) 0.0009(11) 0.0008(12)
C8 0.0346(12) 0.0273(12) 0.0327(12) 0.0012(9) 0.0039(9) 0.0039(10)
C9 0.0378(14) 0.0487(16) 0.0335(13) -0.0007(12) -0.0023(11) -0.0054(12)
C10 0.0373(13) 0.0385(13) 0.0373(13) -0.0084(11) 0.0008(10) -0.0068(11)
C11 0.0454(17) 0.077(2) 0.0484(17) 0.0160(16) -0.0052(14) -0.0116(16)
C12 0.0541(18) 0.0411(16) 0.069(2) 0.0039(15) 0.0097(16) 0.0037(13)
C13 0.073(2) 0.0395(16) 0.0548(18) -0.0103(14) 0.0150(17) -0.0104(15)
C14 0.0388(16) 0.075(2) 0.062(2) -0.0041(18) -0.0026(14) -0.0131(15)

loop_
_atom_type_symbol
_atom_type_description
_atom_type_scat_dispersion_real
_atom_type_scat_dispersion_imag
_atom_type_scat_source
Cu Cu 0.3201 1.2651 'International Tables Vol C Tables 4.2.6.8 and 6.1.1.4'
N N 0.0061 0.0033 'International Tables Vol C Tables 4.2.6.8 and 6.1.1.4'
S S 0.1246 0.1234 'International Tables Vol C Tables 4.2.6.8 and 6.1.1.4'
C C 0.0033 0.0016 'International Tables Vol C Tables 4.2.6.8 and 6.1.1.4'
H H 0.0000 0.0000 'International Tables Vol C Tables 4.2.6.8 and 6.1.1.4'

loop_
_geom_angle_atom_site_label_1
_geom_angle_atom_site_label_2
_geom_angle_atom_site_label_3
_geom_angle
_geom_angle_site_symmetry_1
_geom_angle_site_symmetry_3
_geom_angle_publ_flag
N1 Cu N2 84.57(8) . . ?
N1 Cu S2 152.63(6) . . ?
N2 Cu S2 89.75(6) . . ?
N1 Cu S1 88.85(6) . . ?
N2 Cu S1 154.61(7) . . ?
S2 Cu S1 106.62(3) . . ?
C10 S2 Cu 96.30(8) . . ?
C1 S1 Cu 94.30(8) . . ?
C9 N2 C8 114.18(19) . . ?
C9 N2 Cu 112.01(15) . . ?
C8 N2 Cu 106.41(14) . . ?
C2 N1 C3 119.1(2) . . ?
C2 N1 Cu 113.99(15) . . ?
C3 N1 Cu 108.50(14) . . ?
C11 C1 C2 109.8(2) . . ?
C11 C1 C12 108.8(2) . . ?
C2 C1 C12 109.9(2) . . ?
C11 C1 S1 109.5(2) . . ?
C2 C1 S1 108.95(18) . . ?
C12 C1 S1 109.95(18) . . ?
N1 C2 C1 113.5(2) . . ?
N1 C3 C4 113.5(2) . . ?
N1 C3 C8 106.59(18) . . ?
C4 C3 C8 111.4(2) . . ?
C5 C4 C3 112.1(2) . . ?
C6 C5 C4 110.6(2) . . ?
C5 C6 C7 111.3(2) . . ?
C8 C7 C6 111.4(2) . . ?
N2 C8 C7 114.5(2) . . ?
N2 C8 C3 107.75(18) . . ?
C7 C8 C3 112.0(2) . . ?
N2 C9 C10 112.1(2) . . ?
C9 C10 C13 111.5(2) . . ?
C9 C10 C14 108.8(2) . . ?
C13 C10 C14 109.6(2) . . ?
C9 C10 S2 108.94(16) . . ?
C13 C10 S2 108.66(19) . . ?
C14 C10 S2 109.21(19) . . ?

loop_
_geom_bond_atom_site_label_1
_geom_bond_atom_site_label_2
_geom_bond_distance
_geom_bond_site_symmetry_2
_geom_bond_publ_flag
Cu N1 2.0428(19) . ?
Cu N2 2.048(2) . ?
Cu S2 2.2308(8) . ?
Cu S1 2.2323(7) . ?
S2 C10 1.842(2) . ?
S1 C1 1.853(3) . ?
N2 C9 1.475(3) . ?
N2 C8 1.478(3) . ?
N1 C2 1.476(3) . ?
N1 C3 1.485(3) . ?
C1 C11 1.519(4) . ?
C1 C2 1.525(3) . ?
C1 C12 1.534(4) . ?
C3 C4 1.525(3) . ?
C3 C8 1.530(3) . ?
C4 C5 1.518(4) . ?
C5 C6 1.517(4) . ?
C6 C7 1.523(4) . ?
C7 C8 1.514(3) . ?
C9 C10 1.523(3) . ?
C10 C13 1.524(4) . ?
C10 C14 1.528(4) . ?
